data_7240616
loop_
_publ_author_name
'Gugin, Nikita'
'Presypkina, Eugenia V.'
'Virovets, Alexander Viktorovich'
'Davydova, Elena I.'
'Timoshkin, Alexey Y.'

_publ_section_title
;
 Structural Variety of Aluminium and Gallium Coordination Polymers Based
 on Bis-pyridylethylene: From Molecular Complexes to Ionic Networks
;
_journal_name_full CrystEngComm
_journal_paper_doi 10.1039/D0CE00541J
_journal_year 2020
_chemical_formula_moiety 'C12 H10 Br6 Ga2 N2'
_chemical_formula_sum 'C12 H10 Br6 Ga2 N2'
_chemical_formula_weight 801.12
_chemical_name_common alpha-polymorph
_chemical_properties_physical Air-sensitive,Moisture-sensitive
_space_group_crystal_system monoclinic
_space_group_IT_number 14
_space_group_name_Hall '-P 2yn'
_space_group_name_H-M_alt 'P 1 21/n 1'
_atom_sites_solution_hydrogens geom
_audit_creation_method SHELXL-2014/7
_audit_update_record
;
2020-02-17 deposited with the CCDC.	2020-06-03 downloaded from the CCDC.
;
_cell_angle_alpha 90
_cell_angle_beta 90.552(2)
_cell_angle_gamma 90
_cell_formula_units_Z 2
_cell_length_a 6.51032(16)
_cell_length_b 12.2531(3)
_cell_length_c 12.4379(3)
_cell_measurement_reflns_used 1609
_cell_measurement_temperature 123(2)
_cell_measurement_theta_max 73.4310
_cell_measurement_theta_min 5.0650
_cell_volume 992.15(4)
_computing_cell_refinement 'CrysAlisPro 1.171.38.46 (Rigaku OD, 2015)'
_computing_data_collection 'CrysAlisPro 1.171.38.46 (Rigaku OD, 2015)'
_computing_data_reduction 'CrysAlisPro 1.171.38.46 (Rigaku OD, 2015)'
_computing_structure_refinement 'SHELXL-2014/7 (Sheldrick, 2014)'
_computing_structure_solution 'SHELXT (Sheldrick, 2014)'
_diffrn_ambient_environment N~2~
_diffrn_ambient_temperature 123(2)
_diffrn_detector 'CCD plate'
_diffrn_detector_area_resol_mean 4.2047
_diffrn_detector_type TitanS2
_diffrn_measured_fraction_theta_full 0.991
_diffrn_measured_fraction_theta_max 0.952
_diffrn_measurement_device_type 'Rigaku Oxford Diffraction SuperNova'
_diffrn_measurement_method '\w scans'
_diffrn_radiation_type CuK\a
_diffrn_radiation_wavelength 1.54178
_diffrn_reflns_av_R_equivalents 0.0355
_diffrn_reflns_av_unetI/netI 0.0411
_diffrn_reflns_Laue_measured_fraction_full 0.991
_diffrn_reflns_Laue_measured_fraction_max 0.952
_diffrn_reflns_limit_h_max 7
_diffrn_reflns_limit_h_min -6
_diffrn_reflns_limit_k_max 10
_diffrn_reflns_limit_k_min -14
_diffrn_reflns_limit_l_max 15
_diffrn_reflns_limit_l_min -12
_diffrn_reflns_number 3408
_diffrn_reflns_point_group_measured_fraction_full 0.991
_diffrn_reflns_point_group_measured_fraction_max 0.952
_diffrn_reflns_theta_full 67.500
_diffrn_reflns_theta_max 73.844
_diffrn_reflns_theta_min 5.067
_diffrn_source_type 'microfocus SuperNova source'
_exptl_absorpt_coefficient_mu 17.459
_exptl_absorpt_correction_T_max 0.645
_exptl_absorpt_correction_T_min 0.474
_exptl_absorpt_correction_type gaussian
_exptl_absorpt_process_details
;
CrysAlisPro 1.171.38.46 (Rigaku Oxford Diffraction, 2015)
Numerical absorption correction based on gaussian integration over
			a multifaceted crystal model
Empirical absorption correction using spherical harmonics,
 implemented in SCALE3 ABSPACK scaling algorithm.
;
_exptl_crystal_colour colourless
_exptl_crystal_density_diffrn 2.682
_exptl_crystal_description polyhedron
_exptl_crystal_F_000 736
_exptl_crystal_recrystallization_method Sublimation
_exptl_crystal_size_max 0.062
_exptl_crystal_size_mid 0.056
_exptl_crystal_size_min 0.035
_refine_diff_density_max 1.037
_refine_diff_density_min -0.610
_refine_diff_density_rms 0.182
_refine_ls_extinction_method none
_refine_ls_goodness_of_fit_ref 0.999
_refine_ls_hydrogen_treatment constr
_refine_ls_matrix_type full
_refine_ls_number_parameters 100
_refine_ls_number_reflns 1914
_refine_ls_number_restraints 0
_refine_ls_restrained_S_all 0.999
_refine_ls_R_factor_all 0.0441
_refine_ls_R_factor_gt 0.0332
_refine_ls_shift/su_max 0.001
_refine_ls_shift/su_mean 0.000
_refine_ls_structure_factor_coef Fsqd
_refine_ls_weighting_details 'w=1/[\s^2^(Fo^2^)+(0.0571P)^2^] where P=(Fo^2^+2Fc^2^)/3'
_refine_ls_weighting_scheme calc
_refine_ls_wR_factor_gt 0.0885
_refine_ls_wR_factor_ref 0.0927
_reflns_Friedel_coverage 0.000
_reflns_number_gt 1554
_reflns_number_total 1914
_reflns_threshold_expression 'I > 2\s(I)'
_cod_data_source_file d0ce00541j2.cif
_cod_data_source_block ayt65
_cod_original_sg_symbol_H-M 'P 21/n'
_cod_database_code 7240616
_shelx_shelxl_version_number 2014/7
_shelx_space_group_comment
;
The symmetry employed for this shelxl refinement is uniquely defined
by the following loop, which should always be used as a source of
symmetry information in preference to the above space-group names.
They are only intended as comments.
;
_shelx_estimated_absorpt_t_min 0.411
_shelx_estimated_absorpt_t_max 0.580

loop_
_space_group_symop_operation_xyz
'x, y, z'
'-x+1/2, y+1/2, -z+1/2'
'-x, -y, -z'
'x-1/2, -y-1/2, z-1/2'

loop_
_atom_site_label
_atom_site_type_symbol
_atom_site_fract_x
_atom_site_fract_y
_atom_site_fract_z
_atom_site_U_iso_or_equiv
_atom_site_adp_type
_atom_site_occupancy
_atom_site_site_symmetry_order
_atom_site_calc_flag
_atom_site_refinement_flags_posn
_atom_site_refinement_flags_adp
_atom_site_refinement_flags_occupancy
_atom_site_disorder_assembly
_atom_site_disorder_group
Br1 Br 1.39523(9) 0.36775(5) 0.42417(5) 0.02656(17) Uani 1 1 d . . . . .
Br2 Br 1.09057(9) 0.47721(5) 0.67155(5) 0.02732(18) Uani 1 1 d . . . . .
Br3 Br 1.52555(9) 0.27179(5) 0.71122(5) 0.02491(17) Uani 1 1 d . . . . .
Ga1 Ga 1.27702(10) 0.33781(6) 0.59550(5) 0.01985(18) Uani 1 1 d . . . . .
N1 N 1.0671(7) 0.2206(4) 0.5748(4) 0.0197(9) Uani 1 1 d . . . . .
C1 C 0.9351(9) 0.2306(5) 0.4916(5) 0.0219(11) Uani 1 1 d . . . . .
H1 H 0.9493 0.2910 0.4443 0.026 Uiso 1 1 calc R U . . .
C2 C 0.7804(9) 0.1567(5) 0.4726(4) 0.0218(11) Uani 1 1 d . . . . .
H2 H 0.6933 0.1644 0.4113 0.026 Uiso 1 1 calc R U . . .
C3 C 0.7521(9) 0.0697(5) 0.5440(4) 0.0213(11) Uani 1 1 d . . . . .
C4 C 0.8910(9) 0.0591(5) 0.6291(4) 0.0228(12) Uani 1 1 d . . . . .
H4 H 0.8786 -0.0001 0.6778 0.027 Uiso 1 1 calc R U . . .
C5 C 1.0474(9) 0.1347(4) 0.6428(4) 0.0195(11) Uani 1 1 d . . . . .
H5 H 1.1422 0.1263 0.7008 0.023 Uiso 1 1 calc R U . . .
C6 C 0.5806(9) -0.0070(5) 0.5324(5) 0.0246(12) Uani 1 1 d . . . . .
H6 H 0.5850 -0.0717 0.5745 0.029 Uiso 1 1 calc R U . . .

loop_
_atom_site_aniso_label
_atom_site_aniso_U_11
_atom_site_aniso_U_22
_atom_site_aniso_U_33
_atom_site_aniso_U_23
_atom_site_aniso_U_13
_atom_site_aniso_U_12
Br1 0.0262(3) 0.0290(4) 0.0245(3) 0.0041(2) 0.0014(2) -0.0024(2)
Br2 0.0277(3) 0.0193(3) 0.0349(3) -0.0046(2) 0.0010(2) 0.0025(2)
Br3 0.0255(3) 0.0247(3) 0.0244(3) -0.0004(2) -0.0037(2) 0.0042(2)
Ga1 0.0203(3) 0.0168(4) 0.0224(3) -0.0010(3) -0.0011(3) 0.0000(3)
N1 0.021(2) 0.015(2) 0.022(2) -0.0007(18) -0.0010(17) 0.0001(18)
C1 0.026(3) 0.016(3) 0.024(3) 0.002(2) 0.000(2) -0.002(2)
C2 0.024(3) 0.018(3) 0.023(3) 0.003(2) -0.003(2) 0.001(2)
C3 0.024(3) 0.015(3) 0.024(3) 0.000(2) 0.001(2) -0.003(2)
C4 0.026(3) 0.018(3) 0.024(3) 0.009(2) 0.003(2) -0.001(2)
C5 0.026(3) 0.015(3) 0.018(2) 0.003(2) -0.002(2) 0.001(2)
C6 0.025(3) 0.018(3) 0.031(3) -0.001(2) 0.002(2) -0.004(2)

loop_
_atom_type_symbol
_atom_type_description
_atom_type_scat_dispersion_real
_atom_type_scat_dispersion_imag
_atom_type_scat_source
C C 0.0181 0.0091 'International Tables Vol C Tables 4.2.6.8 and 6.1.1.4'
H H 0.0000 0.0000 'International Tables Vol C Tables 4.2.6.8 and 6.1.1.4'
N N 0.0311 0.0180 'International Tables Vol C Tables 4.2.6.8 and 6.1.1.4'
Ga Ga -1.2846 0.7763 'International Tables Vol C Tables 4.2.6.8 and 6.1.1.4'
Br Br -0.6763 1.2805 'International Tables Vol C Tables 4.2.6.8 and 6.1.1.4'

loop_
_geom_angle_atom_site_label_1
_geom_angle_atom_site_label_2
_geom_angle_atom_site_label_3
_geom_angle
_geom_angle_site_symmetry_1
_geom_angle_site_symmetry_3
_geom_angle_publ_flag
Br1 Ga1 Br2 116.36(4) . . ?
Br3 Ga1 Br1 113.30(4) . . ?
Br3 Ga1 Br2 111.94(3) . . ?
N1 Ga1 Br1 103.28(14) . . ?
N1 Ga1 Br2 102.91(14) . . ?
N1 Ga1 Br3 107.69(14) . . ?
C1 N1 Ga1 117.7(4) . . ?
C1 N1 C5 119.1(5) . . ?
C5 N1 Ga1 123.1(4) . . ?
N1 C1 H1 118.8 . . ?
N1 C1 C2 122.3(5) . . ?
C2 C1 H1 118.8 . . ?
C1 C2 H2 120.2 . . ?
C1 C2 C3 119.6(5) . . ?
C3 C2 H2 120.2 . . ?
C2 C3 C6 122.0(5) . . ?
C4 C3 C2 117.7(5) . . ?
C4 C3 C6 120.3(5) . . ?
C3 C4 H4 119.9 . . ?
C5 C4 C3 120.2(5) . . ?
C5 C4 H4 119.9 . . ?
N1 C5 C4 121.0(5) . . ?
N1 C5 H5 119.5 . . ?
C4 C5 H5 119.5 . . ?
C3 C6 H6 117.5 . . ?
C6 C6 C3 125.0(7) 3_656 . ?
C6 C6 H6 117.5 3_656 . ?

loop_
_geom_bond_atom_site_label_1
_geom_bond_atom_site_label_2
_geom_bond_distance
_geom_bond_site_symmetry_2
_geom_bond_publ_flag
Br1 Ga1 2.3020(9) . ?
Br2 Ga1 2.3039(9) . ?
Br3 Ga1 2.3020(9) . ?
Ga1 N1 1.997(5) . ?
N1 C1 1.344(7) . ?
N1 C5 1.357(7) . ?
C1 H1 0.9500 . ?
C1 C2 1.374(8) . ?
C2 H2 0.9500 . ?
C2 C3 1.401(8) . ?
C3 C4 1.391(8) . ?
C3 C6 1.465(8) . ?
C4 H4 0.9500 . ?
C4 C5 1.386(8) . ?
C5 H5 0.9500 . ?
C6 C6 1.329(12) 3_656 ?
C6 H6 0.9500 . ?
